data_8106640
loop_
_publ_author_name
'Wang, Kun-Yan'
'Yang, Xiao-Li'

_publ_section_title
;
 Important impurity of Flupirtine -- a single crystal study on ethyl
 (6-amino-5-((ethoxycarbonyl)amino)pyridin-2-yl)(4-fluorobenzyl)carbamate,
 C18H21FN4O4
;
_journal_issue 4
_journal_name_full 'Zeitschrift f\"ur Kristallographie - New Crystal Structures'
_journal_page_first 677
_journal_page_last 678
_journal_paper_doi 10.1515/ncrs-2016-0406
_journal_volume 232
_journal_year 2017
_chemical_formula_moiety 'C18 H21 F N4 O4'
_chemical_formula_sum 'C18 H21 F N4 O4'
_chemical_formula_weight 376.39
_space_group_IT_number 14
_space_group_name_Hall '-P 2yn'
_space_group_name_H-M_alt 'P 1 21/n 1'
_symmetry_cell_setting monoclinic
_symmetry_Int_Tables_number 14
_symmetry_space_group_name_Hall '-P 2yn'
_symmetry_space_group_name_H-M 'P 1 21/n 1'
_atom_sites_solution_hydrogens geom
_atom_sites_solution_primary direct
_atom_sites_solution_secondary difmap
_cell_angle_alpha 90.00
_cell_angle_beta 103.468(4)
_cell_angle_gamma 90.00
_cell_formula_units_Z 4
_cell_length_a 9.4973(8)
_cell_length_b 12.8420(11)
_cell_length_c 15.3050(15)
_cell_measurement_reflns_used 2011
_cell_measurement_temperature 173(2)
_cell_measurement_theta_max 25.17
_cell_measurement_theta_min 2.74
_cell_volume 1815.3(3)
_computing_cell_refinement 'CAD-4 Software [3]'
_computing_data_collection 'CAD-4 Software (Enraf-Nonius, 1989) [3]'
_computing_data_reduction 'XCAD4 (Harms & Wocadlo, 1995) [4]'
_computing_molecular_graphics 'SHELXTL [6]'
_computing_publication_material 'PLATON (Spek, 2003) [6]'
_computing_structure_refinement 'SHELXTL [6]'
_computing_structure_solution 'SHELXTL (Bruker, 2000)[6]'
_diffrn_ambient_temperature 173(2)
_diffrn_measured_fraction_theta_full 0.989
_diffrn_measured_fraction_theta_max 0.989
_diffrn_measurement_device_type 'PHOTON100 CMOS detector'
_diffrn_measurement_method 'omega scan'
_diffrn_radiation_monochromator 'TRIUMPH curved crystal monochromator'
_diffrn_radiation_source 'fine-focus sealed tube'
_diffrn_radiation_type MoK\a
_diffrn_radiation_wavelength 0.71073
_diffrn_reflns_av_R_equivalents 0.0609
_diffrn_reflns_av_sigmaI/netI 0.0641
_diffrn_reflns_limit_h_max 11
_diffrn_reflns_limit_h_min -10
_diffrn_reflns_limit_k_max 14
_diffrn_reflns_limit_k_min -15
_diffrn_reflns_limit_l_max 18
_diffrn_reflns_limit_l_min -18
_diffrn_reflns_number 9199
_diffrn_reflns_theta_full 25.32
_diffrn_reflns_theta_max 25.32
_diffrn_reflns_theta_min 2.80
_exptl_absorpt_coefficient_mu 0.106
_exptl_absorpt_correction_T_max 0.7452
_exptl_absorpt_correction_T_min 0.6536
_exptl_absorpt_correction_type multi-scan
_exptl_absorpt_process_details 'SADABS (Bruker, 2014)'
_exptl_crystal_colour colorless
_exptl_crystal_density_diffrn 1.377
_exptl_crystal_density_method 'not measured'
_exptl_crystal_description block
_exptl_crystal_F_000 792
_exptl_crystal_size_max 0.29
_exptl_crystal_size_mid 0.18
_exptl_crystal_size_min 0.12
_refine_diff_density_max 0.220
_refine_diff_density_min -0.244
_refine_diff_density_rms 0.051
_refine_ls_extinction_method none
_refine_ls_goodness_of_fit_ref 1.040
_refine_ls_hydrogen_treatment mixed
_refine_ls_matrix_type full
_refine_ls_number_parameters 302
_refine_ls_number_reflns 3281
_refine_ls_number_restraints 139
_refine_ls_restrained_S_all 1.026
_refine_ls_R_factor_all 0.1008
_refine_ls_R_factor_gt 0.0525
_refine_ls_shift/su_max 0.000
_refine_ls_shift/su_mean 0.000
_refine_ls_structure_factor_coef Fsqd
_refine_ls_weighting_details 'calc w=1/[\s^2^(Fo^2^)+(0.0322P)^2^+0.8417P] where P=(Fo^2^+2Fc^2^)/3'
_refine_ls_weighting_scheme calc
_refine_ls_wR_factor_gt 0.0894
_refine_ls_wR_factor_ref 0.1049
_reflns_number_gt 2147
_reflns_number_total 3281
_reflns_threshold_expression >2sigma(I)
_cod_data_source_file suppl_ncrs-2016-0406_suppl.cif
_cod_data_source_block 1
_cod_depositor_comments
;
The following automatic conversions were performed:

data item '_symmetry_cell_setting' value 'Monoclinic' was changed to
'monoclinic' in accordance with the built-in table derived from the
CIF Core dictionary named 'cif_core.dic' version 2.4.5 last updated
on 2014-11-21.

Automatic conversion script
Id: cif_fix_values 8738 2021-04-28 16:35:53Z antanas 
;
_cod_original_sg_symbol_H-M 'P 21/n'
_cod_database_code 8106640

loop_
_symmetry_equiv_pos_site_id
_symmetry_equiv_pos_as_xyz
1 x,y,z
2 1/2-x,1/2+y,1/2-z
3 -x,-y,-z
4 1/2+x,1/2-y,1/2+z

loop_
_atom_site_label
_atom_site_type_symbol
_atom_site_fract_x
_atom_site_fract_y
_atom_site_fract_z
_atom_site_U_iso_or_equiv
_atom_site_adp_type
_atom_site_occupancy
_atom_site_symmetry_multiplicity
_atom_site_calc_flag
_atom_site_refinement_flags
_atom_site_disorder_assembly
_atom_site_disorder_group
C1 C 0.7383(2) 0.43485(17) 0.66649(15) 0.0192(5) Uani 1 1 d . . .
C2 C 0.7452(2) 0.40704(18) 0.75377(15) 0.0225(5) Uani 1 1 d . . .
H2 H 0.8351 0.4053 0.7968 0.027 Uiso 1 1 calc R . .
C3 C 0.6167(2) 0.38142(18) 0.77762(15) 0.0222(5) Uani 1 1 d . . .
H3 H 0.6181 0.3612 0.8375 0.027 Uiso 1 1 calc R . .
C4 C 0.4875(2) 0.38551(17) 0.71416(14) 0.0182(5) Uani 1 1 d . A .
C5 C 0.4896(2) 0.42064(17) 0.62640(14) 0.0176(5) Uani 1 1 d . . .
C6 C 0.9564(2) 0.38959(19) 0.61642(14) 0.0227(5) Uani 1 1 d . . .
C7 C 0.9925(3) 0.21082(19) 0.59230(16) 0.0296(6) Uani 1 1 d . . .
H7A H 1.0827 0.2075 0.6402 0.036 Uiso 1 1 calc R . .
H7B H 1.0185 0.2240 0.5343 0.036 Uiso 1 1 calc R . .
C8 C 0.9106(3) 0.1107(2) 0.58825(19) 0.0411(7) Uani 1 1 d . . .
H8A H 0.8858 0.0984 0.6461 0.062 Uiso 1 1 calc R . .
H8B H 0.9706 0.0533 0.5753 0.062 Uiso 1 1 calc R . .
H8C H 0.8216 0.1149 0.5407 0.062 Uiso 1 1 calc R . .
C9 C 0.9180(3) 0.57061(18) 0.65325(16) 0.0266(6) Uani 1 1 d . . .
H9A H 0.8355 0.6184 0.6316 0.032 Uiso 1 1 calc R . .
H9B H 0.9911 0.5846 0.6180 0.032 Uiso 1 1 calc R . .
C10 C 1.0958(3) 0.6212(2) 0.93177(18) 0.0442(8) Uani 1 1 d . . .
C11 C 0.9614(3) 0.6597(2) 0.89452(18) 0.0396(7) Uani 1 1 d . . .
H11 H 0.9078 0.6964 0.9299 0.048 Uiso 1 1 calc R . .
C12 C 0.9055(3) 0.64393(19) 0.80403(17) 0.0306(6) Uani 1 1 d . . .
H12 H 0.8112 0.6689 0.7773 0.037 Uiso 1 1 calc R . .
C13 C 0.9836(2) 0.59248(18) 0.75109(16) 0.0245(6) Uani 1 1 d . . .
C14 C 1.1210(3) 0.5559(2) 0.79206(18) 0.0344(6) Uani 1 1 d . . .
H14 H 1.1767 0.5209 0.7570 0.041 Uiso 1 1 calc R . .
C15 C 1.1776(3) 0.5699(2) 0.88321(19) 0.0425(7) Uani 1 1 d . . .
H15 H 1.2711 0.5444 0.9112 0.051 Uiso 1 1 calc R . .
F1 F 1.1522(2) 0.63555(16) 1.02208(11) 0.0715(6) Uani 1 1 d . . .
N1 N 0.61415(19) 0.44371(14) 0.60388(12) 0.0192(4) Uani 1 1 d . . .
N2 N 0.86732(19) 0.46238(15) 0.63776(12) 0.0213(5) Uani 1 1 d . . .
N3 N 0.3536(2) 0.35416(16) 0.73026(13) 0.0231(5) Uani 1 1 d D . .
H3A H 0.280(3) 0.3542(19) 0.6858(16) 0.028 Uiso 1 1 d . . .
N4 N 0.3666(2) 0.42961(18) 0.56009(14) 0.0292(5) Uani 1 1 d . . .
H4A H 0.373(3) 0.4639(19) 0.5099(17) 0.035 Uiso 1 1 d . . .
H4B H 0.286(3) 0.431(2) 0.5725(16) 0.035 Uiso 1 1 d . . .
O1 O 0.89920(16) 0.29366(12) 0.61133(10) 0.0270(4) Uani 1 1 d . . .
O2 O 1.07529(16) 0.40864(13) 0.60204(10) 0.0293(4) Uani 1 1 d . . .
C16 C 0.3291(8) 0.3220(8) 0.8094(5) 0.0302(16) Uani 0.670(15) 1 d PDU A 1
O3 O 0.1955(8) 0.2802(12) 0.7942(6) 0.0330(18) Uani 0.670(15) 1 d PDU A 1
O4 O 0.4105(7) 0.3318(8) 0.8818(3) 0.0489(18) Uani 0.670(15) 1 d PDU A 1
C17 C 0.1434(7) 0.2603(7) 0.8769(4) 0.0356(15) Uani 0.670(15) 1 d PDU A 1
H17A H 0.1119 0.3258 0.9007 0.043 Uiso 0.670(15) 1 calc PR A 1
H17B H 0.2202 0.2278 0.9239 0.043 Uiso 0.670(15) 1 calc PR A 1
C18 C 0.0173(12) 0.1869(11) 0.8466(10) 0.040(2) Uani 0.670(15) 1 d PDU A 1
H18A H -0.0611 0.2230 0.8046 0.060 Uiso 0.670(15) 1 calc PR A 1
H18B H -0.0173 0.1635 0.8989 0.060 Uiso 0.670(15) 1 calc PR A 1
H18C H 0.0484 0.1266 0.8167 0.060 Uiso 0.670(15) 1 calc PR A 1
C16' C 0.3340(16) 0.3099(15) 0.8072(9) 0.031(3) Uani 0.330(15) 1 d PDU A 2
O3' O 0.1921(16) 0.290(3) 0.8021(13) 0.033(2) Uani 0.330(15) 1 d PDU A 2
O4' O 0.4290(13) 0.2862(10) 0.8722(7) 0.032(2) Uani 0.330(15) 1 d PDU A 2
C17' C 0.1713(13) 0.2144(14) 0.8734(8) 0.038(2) Uani 0.330(15) 1 d PDU A 2
H17C H 0.2187 0.1471 0.8669 0.046 Uiso 0.330(15) 1 calc PR A 2
H17D H 0.2129 0.2425 0.9342 0.046 Uiso 0.330(15) 1 calc PR A 2
C18' C 0.013(2) 0.201(3) 0.859(2) 0.045(5) Uani 0.330(15) 1 d PDU A 2
H18D H -0.0352 0.2685 0.8473 0.068 Uiso 0.330(15) 1 calc PR A 2
H18E H -0.0095 0.1697 0.9128 0.068 Uiso 0.330(15) 1 calc PR A 2
H18F H -0.0223 0.1546 0.8074 0.068 Uiso 0.330(15) 1 calc PR A 2

loop_
_atom_site_aniso_label
_atom_site_aniso_U_11
_atom_site_aniso_U_22
_atom_site_aniso_U_33
_atom_site_aniso_U_23
_atom_site_aniso_U_13
_atom_site_aniso_U_12
C1 0.0140(12) 0.0194(13) 0.0243(13) 0.0018(10) 0.0045(10) 0.0011(10)
C2 0.0149(12) 0.0277(14) 0.0227(13) 0.0024(10) 0.0001(10) -0.0003(10)
C3 0.0224(13) 0.0263(14) 0.0175(12) 0.0038(10) 0.0037(10) -0.0001(11)
C4 0.0162(12) 0.0203(13) 0.0196(12) 0.0007(9) 0.0073(10) 0.0004(10)
C5 0.0129(11) 0.0199(13) 0.0195(12) 0.0001(10) 0.0030(10) 0.0003(10)
C6 0.0165(12) 0.0343(15) 0.0160(12) 0.0037(10) 0.0014(10) 0.0002(11)
C7 0.0258(14) 0.0370(16) 0.0272(14) -0.0077(12) 0.0083(11) 0.0076(12)
C8 0.0389(16) 0.0377(16) 0.0506(18) -0.0066(14) 0.0181(14) 0.0025(14)
C9 0.0191(13) 0.0264(14) 0.0343(14) 0.0069(11) 0.0058(11) -0.0016(11)
C10 0.0478(19) 0.0483(19) 0.0318(17) 0.0024(14) -0.0005(14) -0.0139(15)
C11 0.0423(18) 0.0413(18) 0.0382(17) -0.0002(13) 0.0154(14) -0.0069(14)
C12 0.0236(14) 0.0286(15) 0.0397(16) 0.0050(12) 0.0075(12) -0.0030(12)
C13 0.0205(13) 0.0200(13) 0.0314(14) 0.0048(10) 0.0030(11) -0.0051(11)
C14 0.0232(14) 0.0347(16) 0.0431(17) -0.0017(13) 0.0032(12) -0.0008(12)
C15 0.0280(15) 0.0438(19) 0.0478(18) 0.0067(14) -0.0072(14) -0.0015(14)
F1 0.0750(14) 0.0968(16) 0.0340(10) -0.0005(10) -0.0051(9) -0.0136(12)
N1 0.0156(10) 0.0236(11) 0.0192(10) 0.0018(8) 0.0055(8) 0.0000(9)
N2 0.0114(10) 0.0249(11) 0.0286(11) 0.0029(9) 0.0065(8) -0.0019(8)
N3 0.0146(10) 0.0372(13) 0.0170(11) 0.0055(9) 0.0025(8) -0.0015(9)
N4 0.0141(11) 0.0535(15) 0.0209(12) 0.0118(10) 0.0056(9) -0.0005(11)
O1 0.0203(9) 0.0305(10) 0.0321(10) -0.0041(8) 0.0102(7) -0.0006(8)
O2 0.0132(8) 0.0451(12) 0.0320(10) 0.0046(8) 0.0100(7) 0.0000(8)
C16 0.024(3) 0.047(3) 0.022(3) 0.004(2) 0.009(2) -0.008(2)
O3 0.028(2) 0.052(3) 0.022(2) 0.003(2) 0.0111(17) -0.016(2)
O4 0.032(3) 0.097(5) 0.0184(19) 0.000(3) 0.0059(16) -0.020(3)
C17 0.032(3) 0.054(4) 0.025(2) 0.007(3) 0.0146(19) -0.010(3)
C18 0.042(4) 0.040(5) 0.045(5) 0.002(3) 0.028(3) -0.011(3)
C16' 0.026(4) 0.049(5) 0.020(4) -0.005(4) 0.010(4) -0.008(4)
O3' 0.025(4) 0.054(4) 0.021(4) -0.001(4) 0.009(3) -0.014(3)
O4' 0.025(4) 0.054(6) 0.018(4) 0.006(4) 0.006(3) -0.001(4)
C17' 0.039(4) 0.055(5) 0.026(4) 0.005(4) 0.019(3) -0.010(4)
C18' 0.046(8) 0.045(8) 0.045(8) 0.012(8) 0.012(6) -0.003(7)

loop_
_atom_type_symbol
_atom_type_description
_atom_type_scat_dispersion_real
_atom_type_scat_dispersion_imag
_atom_type_scat_source
C C 0.0033 0.0016 'International Tables Vol C Tables 4.2.6.8 and 6.1.1.4'
H H 0.0000 0.0000 'International Tables Vol C Tables 4.2.6.8 and 6.1.1.4'
N N 0.0061 0.0033 'International Tables Vol C Tables 4.2.6.8 and 6.1.1.4'
O O 0.0106 0.0060 'International Tables Vol C Tables 4.2.6.8 and 6.1.1.4'
F F 0.0171 0.0103 'International Tables Vol C Tables 4.2.6.8 and 6.1.1.4'

loop_
_geom_angle_atom_site_label_1
_geom_angle_atom_site_label_2
_geom_angle_atom_site_label_3
_geom_angle
_geom_angle_site_symmetry_1
_geom_angle_site_symmetry_3
N1 C1 C2 123.6(2) . .
N1 C1 N2 115.51(19) . .
C2 C1 N2 120.8(2) . .
C1 C2 C3 118.1(2) . .
C1 C2 H2 120.9 . .
C3 C2 H2 120.9 . .
C4 C3 C2 119.8(2) . .
C4 C3 H3 120.1 . .
C2 C3 H3 120.1 . .
C3 C4 N3 123.90(19) . .
C3 C4 C5 118.2(2) . .
N3 C4 C5 117.89(19) . .
N1 C5 N4 116.4(2) . .
N1 C5 C4 121.4(2) . .
N4 C5 C4 122.2(2) . .
O2 C6 O1 123.4(2) . .
O2 C6 N2 124.1(2) . .
O1 C6 N2 112.44(19) . .
O1 C7 C8 107.54(19) . .
O1 C7 H7A 110.2 . .
C8 C7 H7A 110.2 . .
O1 C7 H7B 110.2 . .
C8 C7 H7B 110.2 . .
H7A C7 H7B 108.5 . .
C7 C8 H8A 109.5 . .
C7 C8 H8B 109.5 . .
H8A C8 H8B 109.5 . .
C7 C8 H8C 109.5 . .
H8A C8 H8C 109.5 . .
H8B C8 H8C 109.5 . .
N2 C9 C13 112.32(19) . .
N2 C9 H9A 109.1 . .
C13 C9 H9A 109.1 . .
N2 C9 H9B 109.1 . .
C13 C9 H9B 109.1 . .
H9A C9 H9B 107.9 . .
C15 C10 C11 123.0(3) . .
C15 C10 F1 118.4(3) . .
C11 C10 F1 118.7(3) . .
C10 C11 C12 118.1(3) . .
C10 C11 H11 121.0 . .
C12 C11 H11 121.0 . .
C11 C12 C13 121.6(2) . .
C11 C12 H12 119.2 . .
C13 C12 H12 119.2 . .
C12 C13 C14 118.1(2) . .
C12 C13 C9 121.1(2) . .
C14 C13 C9 120.8(2) . .
C15 C14 C13 120.9(2) . .
C15 C14 H14 119.6 . .
C13 C14 H14 119.6 . .
C10 C15 C14 118.4(3) . .
C10 C15 H15 120.8 . .
C14 C15 H15 120.8 . .
C1 N1 C5 118.67(18) . .
C6 N2 C1 121.98(19) . .
C6 N2 C9 119.51(18) . .
C1 N2 C9 116.91(18) . .
C16 N3 C16' 7.1(13) . .
C16 N3 C4 126.5(4) . .
C16' N3 C4 125.6(6) . .
C16 N3 H3A 115.6(16) . .
C16' N3 H3A 115.8(17) . .
C4 N3 H3A 117.9(16) . .
C5 N4 H4A 117.3(16) . .
C5 N4 H4B 120.4(18) . .
H4A N4 H4B 116(2) . .
C6 O1 C7 115.19(18) . .
O4 C16 O3 125.4(6) . .
O4 C16 N3 126.0(6) . .
O3 C16 N3 108.6(6) . .
C16 O3 C17 114.1(7) . .
O3 C17 C18 104.1(7) . .
O3 C17 H17A 110.9 . .
C18 C17 H17A 110.9 . .
O3 C17 H17B 110.9 . .
C18 C17 H17B 110.9 . .
H17A C17 H17B 108.9 . .
O4' C16' O3' 122.6(11) . .
O4' C16' N3 126.1(11) . .
O3' C16' N3 111.3(10) . .
C16' O3' C17' 111.9(13) . .
C18' C17' O3' 105.6(13) . .
C18' C17' H17C 110.6 . .
O3' C17' H17C 110.6 . .
C18' C17' H17D 110.6 . .
O3' C17' H17D 110.6 . .
H17C C17' H17D 108.8 . .
C17' C18' H18D 109.5 . .
C17' C18' H18E 109.5 . .
H18D C18' H18E 109.5 . .
C17' C18' H18F 109.5 . .
H18D C18' H18F 109.5 . .
H18E C18' H18F 109.5 . .

loop_
_geom_bond_atom_site_label_1
_geom_bond_atom_site_label_2
_geom_bond_distance
_geom_bond_site_symmetry_2
C1 N1 1.340(3) .
C1 C2 1.369(3) .
C1 N2 1.439(3) .
C2 C3 1.392(3) .
C2 H2 0.9500 .
C3 C4 1.377(3) .
C3 H3 0.9500 .
C4 N3 1.409(3) .
C4 C5 1.421(3) .
C5 N1 1.340(3) .
C5 N4 1.362(3) .
C6 O2 1.225(3) .
C6 O1 1.341(3) .
C6 N2 1.351(3) .
C7 O1 1.456(3) .
C7 C8 1.496(4) .
C7 H7A 0.9900 .
C7 H7B 0.9900 .
C8 H8A 0.9800 .
C8 H8B 0.9800 .
C8 H8C 0.9800 .
C9 N2 1.472(3) .
C9 C13 1.508(3) .
C9 H9A 0.9900 .
C9 H9B 0.9900 .
C10 C15 1.363(4) .
C10 C11 1.364(4) .
C10 F1 1.374(3) .
C11 C12 1.378(3) .
C11 H11 0.9500 .
C12 C13 1.386(3) .
C12 H12 0.9500 .
C13 C14 1.391(3) .
C14 C15 1.385(4) .
C14 H14 0.9500 .
C15 H15 0.9500 .
N3 C16 1.350(6) .
N3 C16' 1.359(11) .
N3 H3A 0.86(2) .
N4 H4A 0.90(3) .
N4 H4B 0.83(3) .
C16 O4 1.200(7) .
C16 O3 1.347(7) .
O3 C17 1.484(8) .
C17 C18 1.510(10) .
C17 H17A 0.9900 .
C17 H17B 0.9900 .
C18 H18A 0.9800 .
C18 H18B 0.9800 .
C18 H18C 0.9800 .
C16' O4' 1.215(12) .
C16' O3' 1.355(12) .
O3' C17' 1.511(15) .
C17' C18' 1.482(17) .
C17' H17C 0.9900 .
C17' H17D 0.9900 .
C18' H18D 0.9800 .
C18' H18E 0.9800 .
C18' H18F 0.9800 .

loop_
_geom_hbond_atom_site_label_D
_geom_hbond_atom_site_label_H
_geom_hbond_atom_site_label_A
_geom_hbond_distance_DH
_geom_hbond_distance_HA
_geom_hbond_distance_DA
_geom_hbond_angle_DHA
_geom_hbond_site_symmetry_A
_geom_hbond_publ_flag
N3 H3A O2 0.85(3) 2.18(3) 2.985(3) 157(2) 1_455 yes
N3 H3A N4 0.85(3) 2.46(3) 2.808(3) 105(2) . yes
N4 H4A N1 0.90(3) 2.13(3) 3.032(3) 176(2) 3_666 yes
N4 H4B O2 0.83(3) 2.17(3) 2.994(3) 171(2) 1_455 yes
C3 H3 O4 0.9500 2.2600 2.870(7) 121.00 . yes
C7 H7A O3 0.9900 2.5300 3.359(10) 141.00 1_655 yes
C7 H7B O4 0.9900 2.4300 3.181(5) 132.00 4_554 yes
C9 H9B O2 0.9900 2.4300 2.778(3) 100.00 . yes
